data_7020346
loop_
_publ_author_name
'Thuesen, Christian Aa'
'Pedersen, Kasper S.'
'Schau-Magnussen, Magnus'
'Evangelisti, Marco'
'Vibenholt, Johan'
'Piligkos, Stergios'
'Weihe, H\/ogni'
'Bendix, Jesper'

_publ_section_title
;
 Fluoride-bridged {Ln2Cr2} polynuclear complexes from semi-labile
 mer-[CrF3(py)3] and [Ln(hfac)3(H2O)2].
;
_journal_issue 37
_journal_name_full 'Dalton transactions (Cambridge, England : 2003)'
_journal_page_first 11284
_journal_page_last 11292
_journal_paper_doi 10.1039/c2dt31302b
_journal_volume 41
_journal_year 2012
_chemical_formula_moiety 'C50 H28 Cr2 F40 N4 O14 Y2'
_chemical_formula_sum 'C50 H28 Cr2 F40 N4 O14 Y2'
_chemical_formula_weight 1950.58
_chemical_name_systematic
;
?
;
_space_group_IT_number 2
_symmetry_cell_setting triclinic
_symmetry_space_group_name_Hall '-P 1'
_symmetry_space_group_name_H-M 'P -1'
_atom_sites_solution_hydrogens geom
_atom_sites_solution_primary direct
_atom_sites_solution_secondary difmap
_audit_creation_method SHELXL-97
_cell_angle_alpha 65.253(11)
_cell_angle_beta 78.007(12)
_cell_angle_gamma 77.683(13)
_cell_formula_units_Z 1
_cell_length_a 12.181(2)
_cell_length_b 12.530(3)
_cell_length_c 12.550(2)
_cell_measurement_reflns_used 25052
_cell_measurement_temperature 122(1)
_cell_measurement_theta_max 28.07
_cell_measurement_theta_min 2.29
_cell_volume 1684.3(6)
_computing_cell_refinement 'COLLECT (Nonius, 1999)'
_computing_data_collection 'COLLECT (Nonius, 1999)'
_computing_data_reduction 'EvalCCD (Duisenberg et al., 2003)'
_computing_molecular_graphics
;
Ortep-3 (Farrugia, 1997) and Mercury (Macrae et. al., 2006)
;
_computing_publication_material SHELXL-97
_computing_structure_refinement 'SHELXL-97 (Sheldrick, 2008)'
_computing_structure_solution 'SHELXS-97 (Sheldrick, 2008)'
_diffrn_ambient_temperature 122(1)
_diffrn_measured_fraction_theta_full .995
_diffrn_measured_fraction_theta_max .995
_diffrn_measurement_device_type 'Nonius KappaCCD area-detector'
_diffrn_measurement_method '\w and \f scans'
_diffrn_radiation_monochromator graphite
_diffrn_radiation_source 'fine-focus sealed tube'
_diffrn_radiation_type MoK\a
_diffrn_radiation_wavelength 0.71073
_diffrn_reflns_av_R_equivalents 0.0600
_diffrn_reflns_av_sigmaI/netI 0.0473
_diffrn_reflns_limit_h_max 16
_diffrn_reflns_limit_h_min -16
_diffrn_reflns_limit_k_max 16
_diffrn_reflns_limit_k_min -16
_diffrn_reflns_limit_l_max 16
_diffrn_reflns_limit_l_min -16
_diffrn_reflns_number 63568
_diffrn_reflns_theta_full 28.07
_diffrn_reflns_theta_max 28.07
_diffrn_reflns_theta_min 2.29
_exptl_absorpt_coefficient_mu 2.193
_exptl_absorpt_correction_T_max 0.932
_exptl_absorpt_correction_T_min 0.629
_exptl_absorpt_correction_type integration
_exptl_absorpt_process_details
;
Gaussian integration (Coppens, 1970)
;
_exptl_crystal_colour pink
_exptl_crystal_density_diffrn 1.923
_exptl_crystal_density_method 'not measured'
_exptl_crystal_description Plate
_exptl_crystal_F_000 954
_exptl_crystal_size_max 0.196
_exptl_crystal_size_mid 0.080
_exptl_crystal_size_min 0.034
_refine_diff_density_max 1.236
_refine_diff_density_min -.905
_refine_diff_density_rms .089
_refine_ls_extinction_method none
_refine_ls_goodness_of_fit_ref 1.072
_refine_ls_hydrogen_treatment mixed
_refine_ls_matrix_type full
_refine_ls_number_parameters 508
_refine_ls_number_reflns 8156
_refine_ls_number_restraints 1
_refine_ls_restrained_S_all 1.072
_refine_ls_R_factor_all 0.0619
_refine_ls_R_factor_gt 0.0433
_refine_ls_shift/su_max 0.001
_refine_ls_shift/su_mean 0.000
_refine_ls_structure_factor_coef Fsqd
_refine_ls_weighting_details 'calc w=1/[\s^2^(Fo^2^)+(0.0184P)^2^+3.9479P] where P=(Fo^2^+2Fc^2^)/3'
_refine_ls_weighting_scheme calc
_refine_ls_wR_factor_gt 0.0873
_refine_ls_wR_factor_ref 0.0961
_reflns_number_gt 6691
_reflns_number_total 8156
_reflns_threshold_expression >2sigma(I)
_cod_data_source_file c2dt31302b.txt
_cod_data_source_block kcd952_A2Y_1Ln
_cod_depositor_comments
;
The following automatic conversions were performed:

'_symmetry_cell_setting' value 'Triclinic' changed to 'triclinic'
according to /home/saulius/struct/CIF-dictionaries/cif_core.dic
dictionary named 'cif_core.dic' version 2.4.2 from 2011-04-26.

Automatic conversion script
Id: cif_fix_values 1891 2012-01-12 08:04:46Z andrius 
;
_cod_original_cell_volume 1684.4(6)
_cod_database_code 7020346

loop_
_symmetry_equiv_pos_as_xyz
'x, y, z'
'-x, -y, -z'

loop_
_atom_site_label
_atom_site_type_symbol
_atom_site_fract_x
_atom_site_fract_y
_atom_site_fract_z
_atom_site_U_iso_or_equiv
_atom_site_adp_type
_atom_site_occupancy
_atom_site_symmetry_multiplicity
_atom_site_calc_flag
_atom_site_refinement_flags
Y1 Y 0.20771(2) 0.20360(2) 0.87503(2) 0.01516(7) Uani 1 1 d .
Cr1 Cr -0.07477(4) 0.08428(4) 0.91566(4) 0.01387(10) Uani 1 1 d .
F1 F 0.03280(14) 0.19377(14) 0.85530(14) 0.0171(3) Uani 1 1 d .
F2 F -0.18157(14) -0.02669(14) 0.97626(14) 0.0175(3) Uani 1 1 d .
O O -0.04739(17) 0.04758(17) 1.07586(17) 0.0151(4) Uani 1 1 d D
H H -0.105(2) 0.028(3) 1.125(2) 0.018 Uiso 1 1 d D
N1 N -0.2048(2) 0.2209(2) 0.9170(2) 0.0177(5) Uani 1 1 d .
N2 N -0.0884(2) 0.1133(2) 0.7436(2) 0.0167(5) Uani 1 1 d .
O11 O 0.08754(17) 0.28418(18) 1.00260(18) 0.0198(4) Uani 1 1 d .
O12 O 0.31687(18) 0.18183(19) 1.02031(18) 0.0216(4) Uani 1 1 d .
O13 O 0.26096(18) 0.39083(19) 0.81933(19) 0.0234(5) Uani 1 1 d .
O14 O 0.18621(18) 0.31335(19) 0.67426(18) 0.0233(5) Uani 1 1 d .
O15 O 0.39661(18) 0.19047(19) 0.78797(18) 0.0217(4) Uani 1 1 d .
O16 O 0.23810(17) 0.06399(18) 0.78588(18) 0.0207(4) Uani 1 1 d .
F11 F -0.08087(17) 0.42350(18) 1.07392(18) 0.0342(5) Uani 1 1 d .
F12 F -0.0606(2) 0.2663(3) 1.2290(2) 0.0780(10) Uani 1 1 d .
F13 F 0.0118(2) 0.4193(3) 1.2028(3) 0.0722(9) Uani 1 1 d .
F14 F 0.48662(18) 0.1206(2) 1.13993(19) 0.0395(5) Uani 1 1 d .
F15 F 0.3678(2) 0.1278(2) 1.28983(19) 0.0523(7) Uani 1 1 d .
F16 F 0.4331(2) 0.2861(2) 1.1600(2) 0.0520(6) Uani 1 1 d .
F21 F 0.2953(2) 0.66716(18) 0.6840(2) 0.0468(6) Uani 1 1 d .
F22 F 0.45811(18) 0.5649(2) 0.6664(2) 0.0478(6) Uani 1 1 d .
F23 F 0.3666(2) 0.5384(2) 0.8383(2) 0.0505(6) Uani 1 1 d .
F24 F 0.1053(3) 0.4526(4) 0.4560(2) 0.0848(11) Uani 1 1 d .
F25 F 0.2615(3) 0.5109(3) 0.3856(2) 0.0848(11) Uani 1 1 d .
F26 F 0.2474(4) 0.3294(3) 0.4447(2) 0.1056(15) Uani 1 1 d .
F31 F 0.56789(19) 0.3083(2) 0.6476(2) 0.0483(6) Uani 1 1 d .
F32 F 0.60254(19) 0.1996(2) 0.54679(19) 0.0472(6) Uani 1 1 d .
F33 F 0.63580(18) 0.1244(2) 0.7275(2) 0.0475(6) Uani 1 1 d .
F34 F 0.2484(6) -0.1165(4) 0.7205(4) 0.162(3) Uani 1 1 d .
F35 F 0.3400(3) -0.0311(4) 0.5569(3) 0.1013(14) Uani 1 1 d .
F36 F 0.1738(3) 0.0279(6) 0.6060(6) 0.163(3) Uani 1 1 d .
C24 C 0.2985(3) 0.2157(3) 1.1037(3) 0.0214(6) Uani 1 1 d .
C34 C 0.3049(3) 0.0578(3) 0.6972(3) 0.0223(6) Uani 1 1 d .
C22 C 0.1010(3) 0.3034(3) 1.0889(3) 0.0200(6) Uani 1 1 d .
C20 C -0.1074(3) 0.0232(3) 0.7220(3) 0.0218(6) Uani 1 1 d .
H20 H -0.1145 -0.0513 0.7861 0.026 Uiso 1 1 calc R
C27 C 0.2968(3) 0.4658(3) 0.7219(3) 0.0237(7) Uani 1 1 d .
C32 C 0.4437(3) 0.1665(3) 0.7003(3) 0.0209(6) Uani 1 1 d .
C33 C 0.4037(3) 0.1087(3) 0.6463(3) 0.0234(7) Uani 1 1 d .
H33 H 0.4438 0.1038 0.5746 0.028 Uiso 1 1 calc R
C11 C -0.3111(3) 0.2176(3) 0.9054(3) 0.0237(6) Uani 1 1 d .
H11 H -0.3273 0.1490 0.9006 0.028 Uiso 1 1 calc R
C23 C 0.1984(3) 0.2761(3) 1.1423(3) 0.0241(7) Uani 1 1 d .
H23 H 0.1969 0.2989 1.2059 0.029 Uiso 1 1 calc R
C29 C 0.2301(3) 0.3995(3) 0.5949(3) 0.0244(7) Uani 1 1 d .
C16 C -0.0762(3) 0.2176(3) 0.6522(3) 0.0267(7) Uani 1 1 d .
H16 H -0.0609 0.2813 0.6665 0.032 Uiso 1 1 calc R
C18 C -0.1069(3) 0.1427(3) 0.5165(3) 0.0299(7) Uani 1 1 d .
H18 H -0.1147 0.1534 0.4387 0.036 Uiso 1 1 calc R
C15 C -0.1842(3) 0.3166(3) 0.9279(3) 0.0242(7) Uani 1 1 d .
H15 H -0.1098 0.3191 0.9382 0.029 Uiso 1 1 calc R
C26 C 0.3546(3) 0.5604(3) 0.7278(3) 0.0318(8) Uani 1 1 d .
C12 C -0.3979(3) 0.3103(3) 0.9003(3) 0.0296(7) Uani 1 1 d .
H12 H -0.4718 0.3062 0.8903 0.035 Uiso 1 1 calc R
C17 C -0.0852(3) 0.2350(3) 0.5382(3) 0.0331(8) Uani 1 1 d .
H17 H -0.0765 0.3098 0.4752 0.040 Uiso 1 1 calc R
C25 C 0.3978(3) 0.1868(3) 1.1739(3) 0.0300(7) Uani 1 1 d .
C13 C -0.3750(3) 0.4084(3) 0.9101(3) 0.0308(8) Uani 1 1 d .
H13 H -0.4332 0.4734 0.9067 0.037 Uiso 1 1 calc R
C30 C 0.2135(3) 0.4214(3) 0.4684(3) 0.0352(8) Uani 1 1 d .
C21 C -0.0078(3) 0.3554(3) 1.1482(3) 0.0320(8) Uani 1 1 d .
C19 C -0.1171(3) 0.0348(3) 0.6096(3) 0.0259(7) Uani 1 1 d .
H19 H -0.1307 -0.0306 0.5968 0.031 Uiso 1 1 calc R
C14 C -0.2672(3) 0.4117(3) 0.9248(3) 0.0305(8) Uani 1 1 d .
H14 H -0.2502 0.4784 0.9327 0.037 Uiso 1 1 calc R
C31 C 0.5634(3) 0.2009(3) 0.6538(3) 0.0305(8) Uani 1 1 d .
C28 C 0.2883(3) 0.4755(3) 0.6087(3) 0.0297(7) Uani 1 1 d .
H28 H 0.3226 0.5345 0.5409 0.036 Uiso 1 1 calc R
C35 C 0.2721(4) -0.0173(4) 0.6428(4) 0.0478(11) Uani 1 1 d .

loop_
_atom_site_aniso_label
_atom_site_aniso_U_11
_atom_site_aniso_U_22
_atom_site_aniso_U_33
_atom_site_aniso_U_23
_atom_site_aniso_U_13
_atom_site_aniso_U_12
Y1 0.01670(14) 0.01568(14) 0.01376(13) -0.00657(10) 0.00139(10) -0.00530(10)
Cr1 0.0158(2) 0.0141(2) 0.0118(2) -0.00478(17) -0.00067(17) -0.00392(17)
F1 0.0181(8) 0.0175(8) 0.0157(8) -0.0059(7) 0.0004(6) -0.0063(7)
F2 0.0193(8) 0.0181(8) 0.0148(8) -0.0054(7) -0.0002(6) -0.0062(7)
O 0.0163(10) 0.0165(10) 0.0130(9) -0.0063(8) 0.0001(7) -0.0041(8)
N1 0.0196(12) 0.0174(12) 0.0147(11) -0.0055(10) -0.0012(9) -0.0030(10)
N2 0.0160(12) 0.0179(12) 0.0152(11) -0.0056(10) -0.0023(9) -0.0021(9)
O11 0.0219(11) 0.0219(11) 0.0185(10) -0.0111(9) 0.0007(8) -0.0056(9)
O12 0.0230(11) 0.0228(11) 0.0216(11) -0.0101(9) -0.0021(9) -0.0061(9)
O13 0.0274(12) 0.0201(11) 0.0214(11) -0.0080(9) 0.0029(9) -0.0071(9)
O14 0.0239(11) 0.0243(11) 0.0182(10) -0.0045(9) 0.0004(9) -0.0076(9)
O15 0.0212(11) 0.0257(11) 0.0218(11) -0.0137(9) 0.0015(9) -0.0053(9)
O16 0.0219(11) 0.0226(11) 0.0207(10) -0.0127(9) 0.0041(8) -0.0074(9)
F11 0.0282(11) 0.0394(12) 0.0380(11) -0.0228(10) -0.0044(9) 0.0052(9)
F12 0.0599(17) 0.0603(17) 0.0553(17) 0.0054(14) 0.0391(14) 0.0062(14)
F13 0.0601(17) 0.109(2) 0.086(2) -0.087(2) -0.0311(15) 0.0338(16)
F14 0.0319(11) 0.0457(13) 0.0410(12) -0.0164(10) -0.0148(9) 0.0029(10)
F15 0.0472(14) 0.0784(18) 0.0228(11) -0.0095(11) -0.0123(10) -0.0063(13)
F16 0.0500(15) 0.0484(14) 0.0759(18) -0.0305(13) -0.0268(13) -0.0134(11)
F21 0.0457(13) 0.0218(11) 0.0709(16) -0.0178(11) -0.0045(12) -0.0045(9)
F22 0.0287(11) 0.0480(14) 0.0724(17) -0.0316(13) 0.0123(11) -0.0183(10)
F23 0.0681(17) 0.0516(15) 0.0432(13) -0.0187(12) -0.0055(12) -0.0338(13)
F24 0.0548(18) 0.148(3) 0.0417(15) -0.0206(18) -0.0196(13) -0.0154(19)
F25 0.133(3) 0.098(2) 0.0202(12) 0.0039(13) -0.0034(15) -0.073(2)
F26 0.217(4) 0.0581(19) 0.0396(16) -0.0286(15) -0.050(2) 0.038(2)
F31 0.0407(13) 0.0519(14) 0.0616(15) -0.0325(13) 0.0199(11) -0.0296(11)
F32 0.0352(12) 0.0787(17) 0.0380(12) -0.0352(12) 0.0201(10) -0.0273(12)
F33 0.0225(11) 0.0702(17) 0.0560(15) -0.0321(13) -0.0079(10) -0.0013(11)
F34 0.315(7) 0.119(3) 0.106(3) -0.084(3) 0.073(4) -0.154(5)
F35 0.088(2) 0.174(4) 0.115(3) -0.132(3) 0.063(2) -0.083(2)
F36 0.066(2) 0.294(7) 0.275(7) -0.257(7) -0.042(3) 0.004(3)
C24 0.0299(17) 0.0170(14) 0.0177(14) -0.0040(12) -0.0031(12) -0.0096(12)
C34 0.0235(16) 0.0250(16) 0.0208(15) -0.0125(13) 0.0010(12) -0.0045(13)
C22 0.0258(16) 0.0144(14) 0.0185(14) -0.0066(12) 0.0024(12) -0.0051(12)
C20 0.0222(15) 0.0223(15) 0.0214(15) -0.0090(13) -0.0013(12) -0.0051(12)
C27 0.0193(15) 0.0168(14) 0.0308(17) -0.0074(13) 0.0019(13) -0.0030(12)
C32 0.0182(15) 0.0215(15) 0.0210(15) -0.0079(12) -0.0001(12) -0.0022(12)
C33 0.0225(16) 0.0291(17) 0.0206(15) -0.0136(13) 0.0023(12) -0.0043(13)
C11 0.0228(16) 0.0244(16) 0.0242(16) -0.0099(13) -0.0027(12) -0.0037(13)
C23 0.0338(18) 0.0235(16) 0.0189(15) -0.0121(13) -0.0030(13) -0.0046(13)
C29 0.0237(16) 0.0244(16) 0.0192(15) -0.0045(13) -0.0008(12) -0.0015(13)
C16 0.040(2) 0.0211(16) 0.0185(15) -0.0062(13) -0.0037(14) -0.0072(14)
C18 0.0326(18) 0.041(2) 0.0170(15) -0.0121(14) -0.0048(13) -0.0035(15)
C15 0.0237(16) 0.0256(16) 0.0263(16) -0.0134(13) -0.0014(13) -0.0048(13)
C26 0.0308(19) 0.0254(17) 0.0355(19) -0.0093(15) 0.0022(15) -0.0081(14)
C12 0.0209(16) 0.0344(19) 0.0339(18) -0.0149(15) -0.0048(14) -0.0006(14)
C17 0.047(2) 0.0295(18) 0.0179(15) -0.0031(14) -0.0062(15) -0.0067(16)
C25 0.0316(18) 0.0343(19) 0.0274(17) -0.0120(15) -0.0068(14) -0.0087(15)
C13 0.0286(18) 0.0256(17) 0.0366(19) -0.0155(15) -0.0030(15) 0.0050(14)
C30 0.041(2) 0.037(2) 0.0205(17) -0.0026(15) -0.0031(15) -0.0108(17)
C21 0.0349(19) 0.037(2) 0.0243(17) -0.0171(15) 0.0023(14) -0.0015(15)
C19 0.0256(17) 0.0318(18) 0.0271(16) -0.0183(14) -0.0023(13) -0.0049(13)
C14 0.0332(19) 0.0228(17) 0.040(2) -0.0171(15) -0.0045(15) -0.0026(14)
C31 0.0237(17) 0.040(2) 0.0331(18) -0.0213(16) 0.0069(14) -0.0106(15)
C28 0.0325(18) 0.0265(17) 0.0221(16) -0.0001(13) 0.0023(14) -0.0134(14)
C35 0.041(2) 0.069(3) 0.059(3) -0.051(2) 0.020(2) -0.029(2)

loop_
_atom_type_symbol
_atom_type_description
_atom_type_scat_dispersion_real
_atom_type_scat_dispersion_imag
_atom_type_scat_source
C C .0033 .0016 'International Tables Vol C Tables 4.2.6.8 and 6.1.1.4'
H H .0000 .0000 'International Tables Vol C Tables 4.2.6.8 and 6.1.1.4'
Cr Cr .3209 .6236 'International Tables Vol C Tables 4.2.6.8 and 6.1.1.4'
F F .0171 .0103 'International Tables Vol C Tables 4.2.6.8 and 6.1.1.4'
N N .0061 .0033 'International Tables Vol C Tables 4.2.6.8 and 6.1.1.4'
O O .0106 .0060 'International Tables Vol C Tables 4.2.6.8 and 6.1.1.4'
Y Y -2.7962 3.5667 'International Tables Vol C Tables 4.2.6.8 and 6.1.1.4'

loop_
_geom_angle_atom_site_label_1
_geom_angle_atom_site_label_2
_geom_angle_atom_site_label_3
_geom_angle
_geom_angle_site_symmetry_1
_geom_angle_site_symmetry_3
F1 Y1 F2 80.52(6) . 2_557
F1 Y1 O15 142.95(7) . .
F2 Y1 O15 108.06(7) 2_557 .
F1 Y1 O11 74.93(7) . .
F2 Y1 O11 84.90(7) 2_557 .
O15 Y1 O11 140.37(7) . .
F1 Y1 O13 118.71(7) . .
F2 Y1 O13 146.23(7) 2_557 .
O15 Y1 O13 74.19(8) . .
O11 Y1 O13 75.08(7) . .
F1 Y1 O14 73.25(7) . .
F2 Y1 O14 141.65(7) 2_557 .
O15 Y1 O14 79.43(8) . .
O11 Y1 O14 113.71(8) . .
O13 Y1 O14 72.06(8) . .
F1 Y1 O12 141.02(7) . .
F2 Y1 O12 74.09(7) 2_557 .
O15 Y1 O12 74.26(7) . .
O11 Y1 O12 73.81(7) . .
O13 Y1 O12 74.34(8) . .
O14 Y1 O12 141.74(7) . .
F1 Y1 O16 76.86(7) . .
F2 Y1 O16 73.69(7) 2_557 .
O15 Y1 O16 71.63(7) . .
O11 Y1 O16 146.92(7) . .
O13 Y1 O16 134.88(7) . .
O14 Y1 O16 73.45(8) . .
O12 Y1 O16 121.83(7) . .
F1 Cr1 F2 179.49(7) . .
F1 Cr1 O 89.27(8) . .
F2 Cr1 O 90.67(8) . .
F1 Cr1 O 90.68(8) . 2_557
F2 Cr1 O 88.81(8) . 2_557
O Cr1 O 83.61(9) . 2_557
F1 Cr1 N2 89.24(8) . .
F2 Cr1 N2 90.77(8) . .
O Cr1 N2 174.32(9) . .
O Cr1 N2 90.93(9) 2_557 .
F1 Cr1 N1 90.06(9) . .
F2 Cr1 N1 90.45(9) . .
O Cr1 N1 93.23(9) . .
O Cr1 N1 176.74(9) 2_557 .
N2 Cr1 N1 92.25(10) . .
F1 Cr1 Cr1 89.97(6) . 2_557
F2 Cr1 Cr1 89.65(5) . 2_557
O Cr1 Cr1 41.87(6) . 2_557
O Cr1 Cr1 41.73(6) 2_557 2_557
N2 Cr1 Cr1 132.65(7) . 2_557
N1 Cr1 Cr1 135.10(7) . 2_557
Cr1 F1 Y1 139.99(9) . .
Cr1 F2 Y1 139.26(9) . 2_557
Cr1 O Cr1 96.39(9) . 2_557
Cr1 O H 112(2) . .
Cr1 O H 114(2) 2_557 .
C15 N1 C11 118.0(3) . .
C15 N1 Cr1 120.4(2) . .
C11 N1 Cr1 121.6(2) . .
C20 N2 C16 118.5(3) . .
C20 N2 Cr1 118.6(2) . .
C16 N2 Cr1 122.9(2) . .
C22 O11 Y1 134.2(2) . .
C24 O12 Y1 133.5(2) . .
C27 O13 Y1 132.7(2) . .
C29 O14 Y1 133.1(2) . .
C32 O15 Y1 132.0(2) . .
C34 O16 Y1 130.81(19) . .
O12 C24 C23 128.3(3) . .
O12 C24 C25 116.1(3) . .
C23 C24 C25 115.6(3) . .
O16 C34 C33 127.8(3) . .
O16 C34 C35 114.3(3) . .
C33 C34 C35 117.8(3) . .
O11 C22 C23 128.7(3) . .
O11 C22 C21 114.5(3) . .
C23 C22 C21 116.6(3) . .
N2 C20 C19 122.3(3) . .
N2 C20 H20 118.9 . .
C19 C20 H20 118.9 . .
O13 C27 C28 127.9(3) . .
O13 C27 C26 115.7(3) . .
C28 C27 C26 116.3(3) . .
O15 C32 C33 128.3(3) . .
O15 C32 C31 113.9(3) . .
C33 C32 C31 117.7(3) . .
C32 C33 C34 119.9(3) . .
C32 C33 H33 120.1 . .
C34 C33 H33 120.1 . .
N1 C11 C12 122.5(3) . .
N1 C11 H11 118.7 . .
C12 C11 H11 118.7 . .
C22 C23 C24 121.1(3) . .
C22 C23 H23 119.4 . .
C24 C23 H23 119.4 . .
O14 C29 C28 127.7(3) . .
O14 C29 C30 114.0(3) . .
C28 C29 C30 118.2(3) . .
N2 C16 C17 122.0(3) . .
N2 C16 H16 119.0 . .
C17 C16 H16 119.0 . .
C19 C18 C17 118.8(3) . .
C19 C18 H18 120.6 . .
C17 C18 H18 120.6 . .
N1 C15 C14 122.4(3) . .
N1 C15 H15 118.8 . .
C14 C15 H15 118.8 . .
F21 C26 F23 107.8(3) . .
F21 C26 F22 107.6(3) . .
F23 C26 F22 106.7(3) . .
F21 C26 C27 111.1(3) . .
F23 C26 C27 111.9(3) . .
F22 C26 C27 111.5(3) . .
C13 C12 C11 118.7(3) . .
C13 C12 H12 120.6 . .
C11 C12 H12 120.6 . .
C16 C17 C18 119.4(3) . .
C16 C17 H17 120.3 . .
C18 C17 H17 120.3 . .
F14 C25 F16 107.1(3) . .
F14 C25 F15 107.1(3) . .
F16 C25 F15 107.6(3) . .
F14 C25 C24 112.7(3) . .
F16 C25 C24 110.7(3) . .
F15 C25 C24 111.4(3) . .
C14 C13 C12 119.4(3) . .
C14 C13 H13 120.3 . .
C12 C13 H13 120.3 . .
F26 C30 F24 107.3(4) . .
F26 C30 F25 109.2(4) . .
F24 C30 F25 103.9(3) . .
F26 C30 C29 112.6(3) . .
F24 C30 C29 109.8(3) . .
F25 C30 C29 113.6(3) . .
F11 C21 F13 107.1(3) . .
F11 C21 F12 106.3(3) . .
F13 C21 F12 107.7(3) . .
F11 C21 C22 113.4(3) . .
F13 C21 C22 113.2(3) . .
F12 C21 C22 108.7(3) . .
C18 C19 C20 119.0(3) . .
C18 C19 H19 120.5 . .
C20 C19 H19 120.5 . .
C13 C14 C15 119.0(3) . .
C13 C14 H14 120.5 . .
C15 C14 H14 120.5 . .
F31 C31 F32 107.6(3) . .
F31 C31 F33 107.2(3) . .
F32 C31 F33 107.2(3) . .
F31 C31 C32 111.8(3) . .
F32 C31 C32 113.2(3) . .
F33 C31 C32 109.6(3) . .
C29 C28 C27 120.3(3) . .
C29 C28 H28 119.9 . .
C27 C28 H28 119.9 . .
F35 C35 F34 110.5(4) . .
F35 C35 F36 107.0(5) . .
F34 C35 F36 99.4(5) . .
F35 C35 C34 116.6(3) . .
F34 C35 C34 111.7(4) . .
F36 C35 C34 110.1(4) . .

loop_
_geom_bond_atom_site_label_1
_geom_bond_atom_site_label_2
_geom_bond_distance
_geom_bond_site_symmetry_2
Y1 F1 2.2299(17) .
Y1 F2 2.2558(16) 2_557
Y1 O15 2.337(2) .
Y1 O11 2.340(2) .
Y1 O13 2.346(2) .
Y1 O14 2.351(2) .
Y1 O12 2.367(2) .
Y1 O16 2.375(2) .
Cr1 F1 1.9123(17) .
Cr1 F2 1.9183(17) .
Cr1 O 1.950(2) .
Cr1 O 1.956(2) 2_557
Cr1 N2 2.071(2) .
Cr1 N1 2.072(3) .
Cr1 Cr1 2.9117(10) 2_557
F2 Y1 2.2558(16) 2_557
O Cr1 1.956(2) 2_557
O H 0.836(18) .
N1 C15 1.343(4) .
N1 C11 1.344(4) .
N2 C20 1.341(4) .
N2 C16 1.342(4) .
O11 C22 1.252(4) .
O12 C24 1.249(4) .
O13 C27 1.249(4) .
O14 C29 1.252(4) .
O15 C32 1.253(4) .
O16 C34 1.256(4) .
F11 C21 1.321(4) .
F12 C21 1.332(4) .
F13 C21 1.332(4) .
F14 C25 1.327(4) .
F15 C25 1.338(4) .
F16 C25 1.334(4) .
F21 C26 1.323(4) .
F22 C26 1.333(4) .
F23 C26 1.329(4) .
F24 C30 1.315(5) .
F25 C30 1.316(4) .
F26 C30 1.273(5) .
F31 C31 1.327(4) .
F32 C31 1.334(4) .
F33 C31 1.338(4) .
F34 C35 1.265(6) .
F35 C35 1.265(4) .
F36 C35 1.300(6) .
C24 C23 1.401(5) .
C24 C25 1.536(5) .
C34 C33 1.388(4) .
C34 C35 1.524(5) .
C22 C23 1.392(5) .
C22 C21 1.537(4) .
C20 C19 1.383(4) .
C20 H20 0.9500 .
C27 C28 1.399(5) .
C27 C26 1.535(5) .
C32 C33 1.386(4) .
C32 C31 1.536(4) .
C33 H33 0.9500 .
C11 C12 1.383(5) .
C11 H11 0.9500 .
C23 H23 0.9500 .
C29 C28 1.384(5) .
C29 C30 1.544(5) .
C16 C17 1.378(5) .
C16 H16 0.9500 .
C18 C19 1.377(5) .
C18 C17 1.381(5) .
C18 H18 0.9500 .
C15 C14 1.381(5) .
C15 H15 0.9500 .
C12 C13 1.375(5) .
C12 H12 0.9500 .
C17 H17 0.9500 .
C13 C14 1.375(5) .
C13 H13 0.9500 .
C19 H19 0.9500 .
C14 H14 0.9500 .
C28 H28 0.9500 .

loop_
_geom_hbond_atom_site_label_D
_geom_hbond_atom_site_label_H
_geom_hbond_atom_site_label_A
_geom_hbond_distance_DH
_geom_hbond_distance_HA
_geom_hbond_distance_DA
_geom_hbond_angle_DHA
_geom_hbond_site_symmetry_A
O H O16 0.836(18) 2.04(2) 2.836(3) 158(3) 2_557
